data_4310554
loop_
_publ_author_name
'Bronya Clare'
'Niladri Sarker'
'Richard Shoemaker'
'John R. Hagadorn'

_publ_contact_author_address '215 UCB, Boulder, CO, 80309-0215, USA'
_publ_contact_author_name 'John R. Hagadorn'
_publ_section_title
;
 Synthesis and Characterization of Binucleating Bis(amidinate) Ligands and
 Their Dialuminum Complexes
;
_journal_name_full 'Inorganic Chemistry'
_journal_page_first 1159
_journal_page_last 1166
_journal_paper_doi 10.1021/ic035035p
_journal_volume 43
_journal_year 2004
_chemical_formula_sum 'C47 H46 N4 O2'
_chemical_formula_weight 698.88
_chemical_name_common Ph,Mes-L-DBF-H2acetone
_chemical_name_systematic
; 
 ? 
;
_space_group_IT_number 2
_symmetry_cell_setting triclinic
_symmetry_space_group_name_Hall '-P 1'
_symmetry_space_group_name_H-M 'P -1'
_atom_sites_solution_hydrogens geom
_atom_sites_solution_primary direct
_atom_sites_solution_secondary difmap
_audit_creation_method SHELXL-97
_cell_angle_alpha 106.247(2)
_cell_angle_beta 92.611(3)
_cell_angle_gamma 111.536(2)
_cell_formula_units_Z 2
_cell_length_a 10.8708(10)
_cell_length_b 14.0678(14)
_cell_length_c 14.1881(13)
_cell_measurement_reflns_used 795
_cell_measurement_temperature 140(2)
_cell_measurement_theta_max 22.339
_cell_measurement_theta_min 2.739
_cell_volume 1910.8(3)
_computing_cell_refinement 'SAINT, Bruker'
_computing_data_collection 'SMART, Bruker'
_computing_data_reduction 'SAINT, Bruker'
_computing_molecular_graphics 'SHELXTL, Bruker'
_computing_structure_refinement 'SHELXL-97 (Sheldrick, 1997)'
_computing_structure_solution 'SHELXS-97 (Sheldrick, 1990)'
_diffrn_ambient_temperature 140(2)
_diffrn_measured_fraction_theta_full 0.999
_diffrn_measured_fraction_theta_max 0.999
_diffrn_measurement_device_type 'Siemens SMART CCD'
_diffrn_measurement_method '\w scans'
_diffrn_radiation_monochromator graphite
_diffrn_radiation_source 'fine-focus sealed tube'
_diffrn_radiation_type MoK\a
_diffrn_radiation_wavelength 0.71073
_diffrn_reflns_av_R_equivalents 0.0561
_diffrn_reflns_av_sigmaI/netI 0.0815
_diffrn_reflns_limit_h_max 8
_diffrn_reflns_limit_h_min -12
_diffrn_reflns_limit_k_max 15
_diffrn_reflns_limit_k_min -15
_diffrn_reflns_limit_l_max 15
_diffrn_reflns_limit_l_min -15
_diffrn_reflns_number 10965
_diffrn_reflns_theta_full 23.26
_diffrn_reflns_theta_max 23.26
_diffrn_reflns_theta_min 2.04
_exptl_absorpt_coefficient_mu 0.075
_exptl_absorpt_correction_T_max 1.000
_exptl_absorpt_correction_T_min 0.775
_exptl_absorpt_correction_type multi-scan
_exptl_absorpt_process_details
;
absorption correction applied using SADABS 
(Blessing, R. H. Acta Crystallogr., Sect. A 1995, 51, 33-38) 
;
_exptl_crystal_colour yellow
_exptl_crystal_density_diffrn 1.215
_exptl_crystal_density_method 'not measured'
_exptl_crystal_description irregular
_exptl_crystal_F_000 744
_exptl_crystal_size_max 0.4
_exptl_crystal_size_mid 0.2
_exptl_crystal_size_min 0.1
_refine_diff_density_max 0.372
_refine_diff_density_min -0.210
_refine_diff_density_rms 0.051
_refine_ls_extinction_method none
_refine_ls_goodness_of_fit_ref 0.923
_refine_ls_hydrogen_treatment mixed
_refine_ls_matrix_type full
_refine_ls_number_parameters 494
_refine_ls_number_reflns 5478
_refine_ls_number_restraints 0
_refine_ls_restrained_S_all 0.923
_refine_ls_R_factor_all 0.1197
_refine_ls_R_factor_gt 0.0614
_refine_ls_shift/su_max 0.001
_refine_ls_shift/su_mean 0.000
_refine_ls_structure_factor_coef Fsqd
_refine_ls_weighting_details 'calc w=1/[\s^2^(Fo^2^)+(0.0975P)^2^+0.0000P] where P=(Fo^2^+2Fc^2^)/3'
_refine_ls_weighting_scheme calc
_refine_ls_wR_factor_gt 0.1454
_refine_ls_wR_factor_ref 0.1719
_reflns_number_gt 2998
_reflns_number_total 5478
_reflns_threshold_expression >2sigma(I)
_cod_data_source_file ic035035psi20031120_045438_3.cif
_cod_data_source_block jrh026
_cod_database_code 4310554

loop_
_symmetry_equiv_pos_as_xyz
'x, y, z'
'-x, -y, -z'

loop_
_atom_site_label
_atom_site_type_symbol
_atom_site_fract_x
_atom_site_fract_y
_atom_site_fract_z
_atom_site_U_iso_or_equiv
_atom_site_adp_type
_atom_site_occupancy
_atom_site_symmetry_multiplicity
_atom_site_calc_flag
_atom_site_refinement_flags
_atom_site_disorder_assembly
_atom_site_disorder_group
O1 O 0.5863(2) 0.66545(17) 0.25372(16) 0.0426(6) Uani 1 1 d . . .
N1 N 0.8208(3) 0.5474(2) 0.3663(2) 0.0476(8) Uani 1 1 d . . .
N2 N 0.6754(4) 0.6242(3) 0.4304(2) 0.0482(9) Uani 1 1 d . . .
H1 H 0.595(4) 0.622(3) 0.418(2) 0.048(12) Uiso 1 1 d . . .
N3 N 0.5929(3) 0.8767(3) 0.3768(2) 0.0463(8) Uani 1 1 d . . .
H2 H 0.532(4) 0.821(3) 0.383(3) 0.049(12) Uiso 1 1 d . . .
N4 N 0.6851(3) 0.9728(2) 0.2717(2) 0.0442(8) Uani 1 1 d . . .
C1 C 0.8256(5) 0.3543(3) 0.3839(3) 0.0632(12) Uani 1 1 d . . .
H1A H 0.8396 0.2883 0.3795 0.095 Uiso 1 1 calc R . .
H1B H 0.7306 0.3404 0.3849 0.095 Uiso 1 1 calc R . .
H1C H 0.8796 0.4114 0.4450 0.095 Uiso 1 1 calc R . .
C2 C 1.0238(4) 0.3041(3) 0.0689(3) 0.0703(13) Uani 1 1 d . . .
H2A H 1.1176 0.3235 0.0954 0.105 Uiso 1 1 calc R . .
H2B H 1.0190 0.3209 0.0066 0.105 Uiso 1 1 calc R . .
H2C H 0.9729 0.2268 0.0561 0.105 Uiso 1 1 calc R . .
C3 C 0.9091(4) 0.6285(3) 0.2032(3) 0.0582(11) Uani 1 1 d . . .
H3A H 0.9732 0.6552 0.1607 0.087 Uiso 1 1 calc R . .
H3B H 0.9354 0.6814 0.2701 0.087 Uiso 1 1 calc R . .
H3C H 0.8192 0.6177 0.1748 0.087 Uiso 1 1 calc R . .
C4 C 0.8673(4) 0.3894(3) 0.2946(3) 0.0469(10) Uani 1 1 d . . .
C5 C 0.9163(4) 0.3318(3) 0.2222(3) 0.0519(10) Uani 1 1 d . . .
H5 H 0.9171 0.2656 0.2259 0.062 Uiso 1 1 calc R . .
C6 C 0.9650(4) 0.3675(3) 0.1436(3) 0.0492(10) Uani 1 1 d . . .
C7 C 0.9599(4) 0.4633(3) 0.1395(3) 0.0489(10) Uani 1 1 d . . .
H7 H 0.9930 0.4893 0.0868 0.059 Uiso 1 1 calc R . .
C8 C 0.9085(4) 0.5228(3) 0.2091(3) 0.0438(9) Uani 1 1 d . . .
C9 C 0.8610(4) 0.4845(3) 0.2875(3) 0.0422(9) Uani 1 1 d . . .
C10 C 0.6840(5) 0.7175(3) 0.6005(3) 0.0621(11) Uani 1 1 d . . .
H10 H 0.5887 0.6866 0.5890 0.075 Uiso 1 1 calc R . .
C11 C 0.7529(5) 0.7863(4) 0.6937(3) 0.0737(13) Uani 1 1 d . . .
H11 H 0.7048 0.8014 0.7462 0.088 Uiso 1 1 calc R . .
C12 C 0.8905(5) 0.8330(3) 0.7109(3) 0.0643(12) Uani 1 1 d . . .
H12 H 0.9377 0.8803 0.7751 0.077 Uiso 1 1 calc R . .
C13 C 0.9582(5) 0.8110(3) 0.6356(3) 0.0573(11) Uani 1 1 d . . .
H13 H 1.0534 0.8442 0.6468 0.069 Uiso 1 1 calc R . .
C14 C 0.8899(4) 0.7406(3) 0.5420(3) 0.0525(10) Uani 1 1 d . . .
H14 H 0.9387 0.7249 0.4901 0.063 Uiso 1 1 calc R . .
C15 C 0.7524(4) 0.6935(3) 0.5241(3) 0.0432(9) Uani 1 1 d . . .
C16 C 0.7084(4) 0.5578(3) 0.3553(3) 0.0435(9) Uani 1 1 d . . .
C17 C 0.6046(4) 0.5005(3) 0.2635(3) 0.0423(9) Uani 1 1 d . . .
C18 C 0.5559(4) 0.3893(3) 0.2161(3) 0.0497(10) Uani 1 1 d . . .
H18 H 0.5912 0.3477 0.2423 0.060 Uiso 1 1 calc R . .
C19 C 0.4578(4) 0.3378(3) 0.1320(3) 0.0502(10) Uani 1 1 d . . .
H19 H 0.4272 0.2619 0.1025 0.060 Uiso 1 1 calc R . .
C20 C 0.4030(4) 0.3941(3) 0.0898(3) 0.0475(10) Uani 1 1 d . . .
H20 H 0.3364 0.3582 0.0318 0.057 Uiso 1 1 calc R . .
C21 C 0.4491(4) 0.5054(3) 0.1354(2) 0.0398(9) Uani 1 1 d . . .
C22 C 0.5483(4) 0.5545(3) 0.2190(2) 0.0396(9) Uani 1 1 d . . .
C23 C 0.5034(3) 0.6855(3) 0.1916(2) 0.0378(9) Uani 1 1 d . . .
C24 C 0.4179(4) 0.5926(3) 0.1177(3) 0.0392(9) Uani 1 1 d . . .
C25 C 0.3304(4) 0.5996(3) 0.0486(3) 0.0443(9) Uani 1 1 d . . .
H25 H 0.2709 0.5372 -0.0028 0.053 Uiso 1 1 calc R . .
C26 C 0.3325(4) 0.7016(3) 0.0572(3) 0.0489(10) Uani 1 1 d . . .
H26 H 0.2728 0.7086 0.0111 0.059 Uiso 1 1 calc R . .
C27 C 0.4200(4) 0.7929(3) 0.1317(3) 0.0453(9) Uani 1 1 d . . .
H27 H 0.4191 0.8608 0.1342 0.054 Uiso 1 1 calc R . .
C28 C 0.5090(4) 0.7892(3) 0.2029(2) 0.0406(9) Uani 1 1 d . . .
C29 C 0.6029(4) 0.8862(3) 0.2839(3) 0.0407(9) Uani 1 1 d . . .
C30 C 0.6728(4) 0.9495(3) 0.4696(3) 0.0462(10) Uani 1 1 d . . .
C31 C 0.8084(5) 1.0062(3) 0.4810(3) 0.0646(12) Uani 1 1 d . . .
H31 H 0.8515 1.0015 0.4241 0.078 Uiso 1 1 calc R . .
C32 C 0.8848(5) 1.0709(3) 0.5751(3) 0.0682(13) Uani 1 1 d . . .
H32 H 0.9790 1.1086 0.5821 0.082 Uiso 1 1 calc R . .
C33 C 0.8223(5) 1.0792(3) 0.6568(3) 0.0650(12) Uani 1 1 d . . .
H33 H 0.8724 1.1244 0.7208 0.078 Uiso 1 1 calc R . .
C34 C 0.6881(5) 1.0223(4) 0.6456(3) 0.0642(12) Uani 1 1 d . . .
H34 H 0.6452 1.0277 0.7026 0.077 Uiso 1 1 calc R . .
C35 C 0.6130(4) 0.9573(3) 0.5542(3) 0.0565(11) Uani 1 1 d . . .
H35 H 0.5195 0.9173 0.5487 0.068 Uiso 1 1 calc R . .
C36 C 0.7048(4) 0.9799(3) 0.1765(3) 0.0456(10) Uani 1 1 d . . .
C37 C 0.6627(4) 1.0478(3) 0.1410(3) 0.0463(10) Uani 1 1 d . . .
C38 C 0.6952(4) 1.0624(3) 0.0510(3) 0.0536(11) Uani 1 1 d . . .
H38 H 0.6660 1.1083 0.0265 0.064 Uiso 1 1 calc R . .
C39 C 0.7690(4) 1.0117(3) -0.0042(3) 0.0486(10) Uani 1 1 d . . .
C40 C 0.8116(4) 0.9463(3) 0.0331(3) 0.0512(10) Uani 1 1 d . . .
H40 H 0.8629 0.9119 -0.0038 0.061 Uiso 1 1 calc R . .
C41 C 0.7822(4) 0.9292(3) 0.1225(3) 0.0496(10) Uani 1 1 d . . .
C42 C 0.5850(4) 1.1050(3) 0.1992(3) 0.0627(12) Uani 1 1 d . . .
H42A H 0.4911 1.0550 0.1889 0.094 Uiso 1 1 calc R . .
H42B H 0.5901 1.1659 0.1766 0.094 Uiso 1 1 calc R . .
H42C H 0.6229 1.1316 0.2701 0.094 Uiso 1 1 calc R . .
C43 C 0.8047(5) 1.0316(3) -0.1007(3) 0.0660(12) Uani 1 1 d . . .
H43A H 0.7403 0.9732 -0.1568 0.099 Uiso 1 1 calc R . .
H43B H 0.8952 1.0343 -0.1071 0.099 Uiso 1 1 calc R . .
H43C H 0.8018 1.1004 -0.1008 0.099 Uiso 1 1 calc R . .
C44 C 0.8362(4) 0.8594(3) 0.1625(3) 0.0642(12) Uani 1 1 d . . .
H44A H 0.8960 0.8385 0.1194 0.096 Uiso 1 1 calc R . .
H44B H 0.7612 0.7946 0.1637 0.096 Uiso 1 1 calc R . .
H44C H 0.8860 0.9005 0.2301 0.096 Uiso 1 1 calc R . .
O2 O 0.4275(3) 0.6728(2) 0.41541(19) 0.0529(7) Uani 1 1 d . A 1
C45 C 0.2455(5) 0.5039(3) 0.3584(4) 0.0848(15) Uani 1 1 d . A 1
H45A H 0.3138 0.4761 0.3689 0.127 Uiso 1 1 calc R A 1
H45B H 0.2020 0.4718 0.2885 0.127 Uiso 1 1 calc R A 1
H45C H 0.1783 0.4851 0.4012 0.127 Uiso 1 1 calc R A 1
C46 C 0.3095(5) 0.6223(3) 0.3835(3) 0.0528(10) Uani 1 1 d . A 1
C47 C 0.2210(5) 0.6797(4) 0.3680(4) 0.0890(16) Uani 1 1 d . A 1
H47A H 0.2700 0.7576 0.3997 0.133 Uiso 1 1 calc R A 1
H47B H 0.1404 0.6546 0.3978 0.133 Uiso 1 1 calc R A 1
H47C H 0.1950 0.6642 0.2966 0.133 Uiso 1 1 calc R A 1

loop_
_atom_site_aniso_label
_atom_site_aniso_U_11
_atom_site_aniso_U_22
_atom_site_aniso_U_33
_atom_site_aniso_U_23
_atom_site_aniso_U_13
_atom_site_aniso_U_12
O1 0.0440(16) 0.0346(14) 0.0487(15) 0.0111(11) 0.0037(12) 0.0171(13)
N1 0.050(2) 0.0504(19) 0.0518(19) 0.0154(15) 0.0095(16) 0.0311(18)
N2 0.051(2) 0.056(2) 0.054(2) 0.0178(17) 0.0135(18) 0.038(2)
N3 0.049(2) 0.0368(19) 0.047(2) 0.0134(16) 0.0079(17) 0.0105(18)
N4 0.049(2) 0.0359(17) 0.054(2) 0.0147(15) 0.0194(16) 0.0215(17)
C1 0.080(3) 0.065(3) 0.069(3) 0.031(2) 0.023(2) 0.046(3)
C2 0.063(3) 0.075(3) 0.069(3) 0.008(2) 0.019(2) 0.033(3)
C3 0.069(3) 0.050(2) 0.061(3) 0.023(2) 0.010(2) 0.024(2)
C4 0.049(3) 0.052(2) 0.054(2) 0.0212(19) 0.012(2) 0.033(2)
C5 0.052(3) 0.048(2) 0.064(3) 0.018(2) 0.011(2) 0.029(2)
C6 0.040(2) 0.053(2) 0.050(2) 0.006(2) 0.0057(19) 0.021(2)
C7 0.043(2) 0.055(3) 0.048(2) 0.016(2) 0.0074(19) 0.019(2)
C8 0.039(2) 0.043(2) 0.052(2) 0.0158(18) 0.0065(18) 0.018(2)
C9 0.041(2) 0.042(2) 0.048(2) 0.0133(18) 0.0071(18) 0.023(2)
C10 0.058(3) 0.061(3) 0.062(3) 0.010(2) 0.016(2) 0.025(2)
C11 0.080(4) 0.075(3) 0.056(3) 0.008(2) 0.023(3) 0.028(3)
C12 0.077(4) 0.058(3) 0.057(3) 0.011(2) 0.004(3) 0.032(3)
C13 0.062(3) 0.052(3) 0.059(3) 0.014(2) 0.002(2) 0.027(2)
C14 0.057(3) 0.055(2) 0.054(3) 0.020(2) 0.015(2) 0.030(2)
C15 0.050(3) 0.040(2) 0.046(2) 0.0116(18) 0.004(2) 0.027(2)
C16 0.047(3) 0.040(2) 0.053(2) 0.0181(19) 0.012(2) 0.025(2)
C17 0.039(2) 0.037(2) 0.054(2) 0.0127(18) 0.0086(19) 0.020(2)
C18 0.048(3) 0.045(2) 0.067(3) 0.020(2) 0.016(2) 0.027(2)
C19 0.047(3) 0.034(2) 0.066(3) 0.011(2) 0.013(2) 0.016(2)
C20 0.037(2) 0.039(2) 0.059(2) 0.0074(19) 0.0053(19) 0.013(2)
C21 0.037(2) 0.037(2) 0.047(2) 0.0106(17) 0.0113(18) 0.0181(19)
C22 0.039(2) 0.032(2) 0.046(2) 0.0101(17) 0.0084(18) 0.0127(19)
C23 0.033(2) 0.040(2) 0.043(2) 0.0160(18) 0.0055(17) 0.0160(19)
C24 0.035(2) 0.039(2) 0.047(2) 0.0156(18) 0.0115(18) 0.0168(19)
C25 0.043(2) 0.040(2) 0.046(2) 0.0093(17) 0.0042(18) 0.0148(19)
C26 0.047(3) 0.049(2) 0.053(2) 0.019(2) 0.003(2) 0.021(2)
C27 0.048(2) 0.039(2) 0.052(2) 0.0154(19) 0.009(2) 0.020(2)
C28 0.040(2) 0.038(2) 0.046(2) 0.0142(17) 0.0123(18) 0.0162(19)
C29 0.041(2) 0.035(2) 0.050(2) 0.0100(18) 0.0102(18) 0.022(2)
C30 0.046(3) 0.036(2) 0.053(2) 0.0112(19) 0.009(2) 0.015(2)
C31 0.059(3) 0.067(3) 0.059(3) 0.013(2) 0.013(2) 0.019(3)
C32 0.067(3) 0.066(3) 0.055(3) 0.010(2) -0.005(2) 0.017(3)
C33 0.078(4) 0.057(3) 0.049(3) 0.015(2) 0.006(2) 0.017(3)
C34 0.060(3) 0.075(3) 0.053(3) 0.022(2) 0.013(2) 0.020(3)
C35 0.057(3) 0.061(3) 0.047(3) 0.020(2) 0.009(2) 0.016(2)
C36 0.047(2) 0.032(2) 0.055(2) 0.0099(18) 0.0108(19) 0.015(2)
C37 0.047(2) 0.037(2) 0.055(2) 0.0124(18) 0.0120(19) 0.017(2)
C38 0.062(3) 0.039(2) 0.064(3) 0.018(2) 0.014(2) 0.022(2)
C39 0.047(3) 0.048(2) 0.045(2) 0.0134(19) 0.0085(19) 0.014(2)
C40 0.052(3) 0.040(2) 0.061(3) 0.0109(19) 0.012(2) 0.021(2)
C41 0.052(3) 0.038(2) 0.060(3) 0.0151(19) 0.012(2) 0.019(2)
C42 0.071(3) 0.051(2) 0.082(3) 0.026(2) 0.032(2) 0.037(2)
C43 0.073(3) 0.069(3) 0.056(3) 0.017(2) 0.014(2) 0.030(3)
C44 0.064(3) 0.063(3) 0.084(3) 0.029(2) 0.022(2) 0.040(3)
O2 0.0417(18) 0.0501(16) 0.0711(18) 0.0239(14) 0.0109(14) 0.0195(15)
C45 0.078(4) 0.060(3) 0.106(4) 0.026(3) 0.017(3) 0.016(3)
C46 0.050(3) 0.056(3) 0.055(2) 0.029(2) 0.015(2) 0.016(2)
C47 0.055(3) 0.088(3) 0.135(5) 0.061(3) -0.005(3) 0.024(3)

loop_
_atom_type_symbol
_atom_type_description
_atom_type_scat_dispersion_real
_atom_type_scat_dispersion_imag
_atom_type_scat_source
C C 0.0033 0.0016 'International Tables Vol C Tables 4.2.6.8 and 6.1.1.4'
H H 0.0000 0.0000 'International Tables Vol C Tables 4.2.6.8 and 6.1.1.4'
N N 0.0061 0.0033 'International Tables Vol C Tables 4.2.6.8 and 6.1.1.4'
O O 0.0106 0.0060 'International Tables Vol C Tables 4.2.6.8 and 6.1.1.4'

loop_
_geom_angle_atom_site_label_1
_geom_angle_atom_site_label_2
_geom_angle_atom_site_label_3
_geom_angle
_geom_angle_site_symmetry_1
_geom_angle_site_symmetry_3
_geom_angle_publ_flag
C23 O1 C22 104.8(3) . . ?
C16 N1 C9 121.7(3) . . ?
C16 N2 C15 129.0(4) . . ?
C16 N2 H1 115(2) . . ?
C15 N2 H1 116(2) . . ?
C29 N3 C30 128.6(3) . . ?
C29 N3 H2 119(2) . . ?
C30 N3 H2 112(2) . . ?
C29 N4 C36 121.5(3) . . ?
C4 C1 H1A 109.5 . . ?
C4 C1 H1B 109.5 . . ?
H1A C1 H1B 109.5 . . ?
C4 C1 H1C 109.5 . . ?
H1A C1 H1C 109.5 . . ?
H1B C1 H1C 109.5 . . ?
C6 C2 H2A 109.5 . . ?
C6 C2 H2B 109.5 . . ?
H2A C2 H2B 109.5 . . ?
C6 C2 H2C 109.5 . . ?
H2A C2 H2C 109.5 . . ?
H2B C2 H2C 109.5 . . ?
C8 C3 H3A 109.5 . . ?
C8 C3 H3B 109.5 . . ?
H3A C3 H3B 109.5 . . ?
C8 C3 H3C 109.5 . . ?
H3A C3 H3C 109.5 . . ?
H3B C3 H3C 109.5 . . ?
C5 C4 C9 119.1(3) . . ?
C5 C4 C1 121.5(3) . . ?
C9 C4 C1 119.3(3) . . ?
C4 C5 C6 122.2(3) . . ?
C4 C5 H5 118.9 . . ?
C6 C5 H5 118.9 . . ?
C7 C6 C5 117.3(3) . . ?
C7 C6 C2 122.6(4) . . ?
C5 C6 C2 120.2(4) . . ?
C8 C7 C6 122.7(3) . . ?
C8 C7 H7 118.6 . . ?
C6 C7 H7 118.6 . . ?
C7 C8 C9 118.3(3) . . ?
C7 C8 C3 120.7(3) . . ?
C9 C8 C3 121.0(3) . . ?
C4 C9 C8 120.3(3) . . ?
C4 C9 N1 118.6(3) . . ?
C8 C9 N1 120.8(3) . . ?
C15 C10 C11 120.5(4) . . ?
C15 C10 H10 119.8 . . ?
C11 C10 H10 119.8 . . ?
C12 C11 C10 120.5(4) . . ?
C12 C11 H11 119.8 . . ?
C10 C11 H11 119.8 . . ?
C13 C12 C11 119.3(4) . . ?
C13 C12 H12 120.3 . . ?
C11 C12 H12 120.3 . . ?
C12 C13 C14 120.7(4) . . ?
C12 C13 H13 119.7 . . ?
C14 C13 H13 119.7 . . ?
C15 C14 C13 120.4(4) . . ?
C15 C14 H14 119.8 . . ?
C13 C14 H14 119.8 . . ?
C14 C15 C10 118.7(4) . . ?
C14 C15 N2 123.9(4) . . ?
C10 C15 N2 117.4(4) . . ?
N1 C16 N2 120.7(4) . . ?
N1 C16 C17 124.8(3) . . ?
N2 C16 C17 114.4(3) . . ?
C22 C17 C18 114.7(3) . . ?
C22 C17 C16 122.0(3) . . ?
C18 C17 C16 123.3(3) . . ?
C19 C18 C17 122.1(3) . . ?
C19 C18 H18 118.9 . . ?
C17 C18 H18 118.9 . . ?
C18 C19 C20 121.7(3) . . ?
C18 C19 H19 119.2 . . ?
C20 C19 H19 119.2 . . ?
C19 C20 C21 117.8(3) . . ?
C19 C20 H20 121.1 . . ?
C21 C20 H20 121.1 . . ?
C22 C21 C20 119.0(3) . . ?
C22 C21 C24 105.5(3) . . ?
C20 C21 C24 135.6(3) . . ?
C17 C22 C21 124.7(3) . . ?
C17 C22 O1 123.2(3) . . ?
C21 C22 O1 112.1(3) . . ?
C24 C23 O1 112.5(3) . . ?
C24 C23 C28 124.8(3) . . ?
O1 C23 C28 122.7(3) . . ?
C25 C24 C23 119.5(3) . . ?
C25 C24 C21 135.4(3) . . ?
C23 C24 C21 105.1(3) . . ?
C24 C25 C26 117.6(3) . . ?
C24 C25 H25 121.2 . . ?
C26 C25 H25 121.2 . . ?
C27 C26 C25 121.4(3) . . ?
C27 C26 H26 119.3 . . ?
C25 C26 H26 119.3 . . ?
C26 C27 C28 122.8(3) . . ?
C26 C27 H27 118.6 . . ?
C28 C27 H27 118.6 . . ?
C27 C28 C23 114.0(3) . . ?
C27 C28 C29 123.6(3) . . ?
C23 C28 C29 122.5(3) . . ?
N4 C29 N3 121.1(3) . . ?
N4 C29 C28 125.5(3) . . ?
N3 C29 C28 113.4(3) . . ?
C31 C30 C35 118.1(4) . . ?
C31 C30 N3 123.2(4) . . ?
C35 C30 N3 118.5(4) . . ?
C30 C31 C32 121.2(4) . . ?
C30 C31 H31 119.4 . . ?
C32 C31 H31 119.4 . . ?
C33 C32 C31 119.4(4) . . ?
C33 C32 H32 120.3 . . ?
C31 C32 H32 120.3 . . ?
C34 C33 C32 119.4(4) . . ?
C34 C33 H33 120.3 . . ?
C32 C33 H33 120.3 . . ?
C33 C34 C35 121.6(4) . . ?
C33 C34 H34 119.2 . . ?
C35 C34 H34 119.2 . . ?
C34 C35 C30 120.3(4) . . ?
C34 C35 H35 119.9 . . ?
C30 C35 H35 119.9 . . ?
C37 C36 N4 119.8(3) . . ?
C37 C36 C41 120.1(3) . . ?
N4 C36 C41 119.6(3) . . ?
C38 C37 C36 119.1(4) . . ?
C38 C37 C42 120.3(3) . . ?
C36 C37 C42 120.6(3) . . ?
C37 C38 C39 121.8(4) . . ?
C37 C38 H38 119.1 . . ?
C39 C38 H38 119.1 . . ?
C40 C39 C38 118.2(3) . . ?
C40 C39 C43 121.6(4) . . ?
C38 C39 C43 120.1(4) . . ?
C39 C40 C41 122.3(4) . . ?
C39 C40 H40 118.9 . . ?
C41 C40 H40 118.9 . . ?
C40 C41 C36 118.5(3) . . ?
C40 C41 C44 120.3(4) . . ?
C36 C41 C44 121.1(3) . . ?
C37 C42 H42A 109.5 . . ?
C37 C42 H42B 109.5 . . ?
H42A C42 H42B 109.5 . . ?
C37 C42 H42C 109.5 . . ?
H42A C42 H42C 109.5 . . ?
H42B C42 H42C 109.5 . . ?
C39 C43 H43A 109.5 . . ?
C39 C43 H43B 109.5 . . ?
H43A C43 H43B 109.5 . . ?
C39 C43 H43C 109.5 . . ?
H43A C43 H43C 109.5 . . ?
H43B C43 H43C 109.5 . . ?
C41 C44 H44A 109.5 . . ?
C41 C44 H44B 109.5 . . ?
H44A C44 H44B 109.5 . . ?
C41 C44 H44C 109.5 . . ?
H44A C44 H44C 109.5 . . ?
H44B C44 H44C 109.5 . . ?
C46 O2 H2 119.5(10) . . ?
C46 O2 H1 131.7(10) . . ?
H2 O2 H1 97.4(14) . . ?
O2 C46 C45 122.4(4) . . ?
O2 C46 C47 120.2(4) . . ?
C45 C46 C47 117.4(4) . . ?

loop_
_geom_bond_atom_site_label_1
_geom_bond_atom_site_label_2
_geom_bond_distance
_geom_bond_site_symmetry_2
_geom_bond_publ_flag
O1 C23 1.387(4) . ?
O1 C22 1.388(4) . ?
N1 C16 1.291(4) . ?
N1 C9 1.414(4) . ?
N2 C16 1.364(5) . ?
N2 C15 1.411(5) . ?
N2 H1 0.87(4) . ?
N3 C29 1.367(4) . ?
N3 C30 1.423(5) . ?
N3 H2 0.85(4) . ?
N4 C29 1.282(4) . ?
N4 C36 1.403(4) . ?
C1 C4 1.513(5) . ?
C1 H1A 0.9800 . ?
C1 H1B 0.9800 . ?
C1 H1C 0.9800 . ?
C2 C6 1.509(5) . ?
C2 H2A 0.9800 . ?
C2 H2B 0.9800 . ?
C2 H2C 0.9800 . ?
C3 C8 1.511(5) . ?
C3 H3A 0.9800 . ?
C3 H3B 0.9800 . ?
C3 H3C 0.9800 . ?
C4 C5 1.378(5) . ?
C4 C9 1.396(5) . ?
C5 C6 1.395(5) . ?
C5 H5 0.9500 . ?
C6 C7 1.387(5) . ?
C7 C8 1.384(5) . ?
C7 H7 0.9500 . ?
C8 C9 1.406(5) . ?
C10 C15 1.377(5) . ?
C10 C11 1.382(6) . ?
C10 H10 0.9500 . ?
C11 C12 1.372(6) . ?
C11 H11 0.9500 . ?
C12 C13 1.355(6) . ?
C12 H12 0.9500 . ?
C13 C14 1.390(5) . ?
C13 H13 0.9500 . ?
C14 C15 1.372(5) . ?
C14 H14 0.9500 . ?
C16 C17 1.493(5) . ?
C17 C22 1.388(4) . ?
C17 C18 1.396(5) . ?
C18 C19 1.385(5) . ?
C18 H18 0.9500 . ?
C19 C20 1.386(5) . ?
C19 H19 0.9500 . ?
C20 C21 1.396(5) . ?
C20 H20 0.9500 . ?
C21 C22 1.388(5) . ?
C21 C24 1.467(4) . ?
C23 C24 1.387(5) . ?
C23 C28 1.400(5) . ?
C24 C25 1.383(5) . ?
C25 C26 1.398(5) . ?
C25 H25 0.9500 . ?
C26 C27 1.386(5) . ?
C26 H26 0.9500 . ?
C27 C28 1.392(5) . ?
C27 H27 0.9500 . ?
C28 C29 1.489(5) . ?
C30 C31 1.370(5) . ?
C30 C35 1.388(5) . ?
C31 C32 1.401(5) . ?
C31 H31 0.9500 . ?
C32 C33 1.369(6) . ?
C32 H32 0.9500 . ?
C33 C34 1.358(6) . ?
C33 H33 0.9500 . ?
C34 C35 1.370(5) . ?
C34 H34 0.9500 . ?
C35 H35 0.9500 . ?
C36 C37 1.393(5) . ?
C36 C41 1.415(5) . ?
C37 C38 1.390(5) . ?
C37 C42 1.495(5) . ?
C38 C39 1.390(5) . ?
C38 H38 0.9500 . ?
C39 C40 1.379(5) . ?
C39 C43 1.512(5) . ?
C40 C41 1.386(5) . ?
C40 H40 0.9500 . ?
C41 C44 1.528(5) . ?
C42 H42A 0.9800 . ?
C42 H42B 0.9800 . ?
C42 H42C 0.9800 . ?
C43 H43A 0.9800 . ?
C43 H43B 0.9800 . ?
C43 H43C 0.9800 . ?
C44 H44A 0.9800 . ?
C44 H44B 0.9800 . ?
C44 H44C 0.9800 . ?
O2 C46 1.206(4) . ?
O2 H2 2.17(4) . ?
O2 H1 2.19(4) . ?
C45 C46 1.477(6) . ?
C45 H45A 0.9800 . ?
C45 H45B 0.9800 . ?
C45 H45C 0.9800 . ?
C46 C47 1.508(6) . ?
C47 H47A 0.9800 . ?
C47 H47B 0.9800 . ?
C47 H47C 0.9800 . ?

loop_
_geom_hbond_atom_site_label_D
_geom_hbond_atom_site_label_H
_geom_hbond_atom_site_label_A
_geom_hbond_distance_DH
_geom_hbond_distance_HA
_geom_hbond_distance_DA
_geom_hbond_angle_DHA
_geom_hbond_site_symmetry_A
N2 H1 O2 0.87(4) 2.19(4) 3.026(4) 161(3) .
N3 H2 O2 0.85(4) 2.17(4) 2.990(4) 163(3) .

loop_
_geom_torsion_atom_site_label_1
_geom_torsion_atom_site_label_2
_geom_torsion_atom_site_label_3
_geom_torsion_atom_site_label_4
_geom_torsion
_geom_torsion_site_symmetry_1
_geom_torsion_site_symmetry_2
_geom_torsion_site_symmetry_3
_geom_torsion_site_symmetry_4
_geom_torsion_publ_flag
C9 C4 C5 C6 2.5(6) . . . . ?
C1 C4 C5 C6 -174.9(4) . . . . ?
C4 C5 C6 C7 -1.3(6) . . . . ?
C4 C5 C6 C2 177.1(4) . . . . ?
C5 C6 C7 C8 -0.4(6) . . . . ?
C2 C6 C7 C8 -178.7(4) . . . . ?
C6 C7 C8 C9 0.7(6) . . . . ?
C6 C7 C8 C3 178.1(3) . . . . ?
C5 C4 C9 C8 -2.2(5) . . . . ?
C1 C4 C9 C8 175.3(3) . . . . ?
C5 C4 C9 N1 -174.9(3) . . . . ?
C1 C4 C9 N1 2.6(5) . . . . ?
C7 C8 C9 C4 0.6(5) . . . . ?
C3 C8 C9 C4 -176.8(3) . . . . ?
C7 C8 C9 N1 173.2(3) . . . . ?
C3 C8 C9 N1 -4.2(5) . . . . ?
C16 N1 C9 C4 -112.0(4) . . . . ?
C16 N1 C9 C8 75.3(5) . . . . ?
C15 C10 C11 C12 1.1(7) . . . . ?
C10 C11 C12 C13 0.0(7) . . . . ?
C11 C12 C13 C14 -1.1(6) . . . . ?
C12 C13 C14 C15 1.1(6) . . . . ?
C13 C14 C15 C10 0.0(5) . . . . ?
C13 C14 C15 N2 177.7(3) . . . . ?
C11 C10 C15 C14 -1.1(6) . . . . ?
C11 C10 C15 N2 -178.9(3) . . . . ?
C16 N2 C15 C14 28.4(6) . . . . ?
C16 N2 C15 C10 -154.0(4) . . . . ?
C9 N1 C16 N2 -175.9(3) . . . . ?
C9 N1 C16 C17 4.7(5) . . . . ?
C15 N2 C16 N1 4.1(6) . . . . ?
C15 N2 C16 C17 -176.5(3) . . . . ?
N1 C16 C17 C22 -130.5(4) . . . . ?
N2 C16 C17 C22 50.1(5) . . . . ?
N1 C16 C17 C18 49.9(5) . . . . ?
N2 C16 C17 C18 -129.5(4) . . . . ?
C22 C17 C18 C19 -0.8(5) . . . . ?
C16 C17 C18 C19 178.8(4) . . . . ?
C17 C18 C19 C20 0.4(6) . . . . ?
C18 C19 C20 C21 -0.6(6) . . . . ?
C19 C20 C21 C22 1.2(5) . . . . ?
C19 C20 C21 C24 -178.4(4) . . . . ?
C18 C17 C22 C21 1.5(5) . . . . ?
C16 C17 C22 C21 -178.2(3) . . . . ?
C18 C17 C22 O1 -178.3(3) . . . . ?
C16 C17 C22 O1 2.0(5) . . . . ?
C20 C21 C22 C17 -1.7(6) . . . . ?
C24 C21 C22 C17 178.0(3) . . . . ?
C20 C21 C22 O1 178.1(3) . . . . ?
C24 C21 C22 O1 -2.2(4) . . . . ?
C23 O1 C22 C17 -177.7(3) . . . . ?
C23 O1 C22 C21 2.4(4) . . . . ?
C22 O1 C23 C24 -1.7(4) . . . . ?
C22 O1 C23 C28 179.2(3) . . . . ?
O1 C23 C24 C25 -178.9(3) . . . . ?
C28 C23 C24 C25 0.2(5) . . . . ?
O1 C23 C24 C21 0.4(4) . . . . ?
C28 C23 C24 C21 179.5(3) . . . . ?
C22 C21 C24 C25 -179.8(4) . . . . ?
C20 C21 C24 C25 -0.2(7) . . . . ?
C22 C21 C24 C23 1.0(4) . . . . ?
C20 C21 C24 C23 -179.3(4) . . . . ?
C23 C24 C25 C26 -0.2(5) . . . . ?
C21 C24 C25 C26 -179.3(4) . . . . ?
C24 C25 C26 C27 0.6(5) . . . . ?
C25 C26 C27 C28 -1.0(6) . . . . ?
C26 C27 C28 C23 0.9(5) . . . . ?
C26 C27 C28 C29 -179.5(4) . . . . ?
C24 C23 C28 C27 -0.5(5) . . . . ?
O1 C23 C28 C27 178.5(3) . . . . ?
C24 C23 C28 C29 179.9(3) . . . . ?
O1 C23 C28 C29 -1.1(5) . . . . ?
C36 N4 C29 N3 174.2(3) . . . . ?
C36 N4 C29 C28 -7.2(5) . . . . ?
C30 N3 C29 N4 -6.3(6) . . . . ?
C30 N3 C29 C28 175.0(3) . . . . ?
C27 C28 C29 N4 -52.2(5) . . . . ?
C23 C28 C29 N4 127.4(4) . . . . ?
C27 C28 C29 N3 126.5(4) . . . . ?
C23 C28 C29 N3 -54.0(5) . . . . ?
C29 N3 C30 C31 -38.1(6) . . . . ?
C29 N3 C30 C35 147.2(4) . . . . ?
C35 C30 C31 C32 -0.5(6) . . . . ?
N3 C30 C31 C32 -175.2(4) . . . . ?
C30 C31 C32 C33 -1.2(6) . . . . ?
C31 C32 C33 C34 1.8(6) . . . . ?
C32 C33 C34 C35 -0.6(7) . . . . ?
C33 C34 C35 C30 -1.1(6) . . . . ?
C31 C30 C35 C34 1.7(6) . . . . ?
N3 C30 C35 C34 176.6(3) . . . . ?
C29 N4 C36 C37 112.4(4) . . . . ?
C29 N4 C36 C41 -75.7(5) . . . . ?
N4 C36 C37 C38 173.5(3) . . . . ?
C41 C36 C37 C38 1.6(5) . . . . ?
N4 C36 C37 C42 -5.9(5) . . . . ?
C41 C36 C37 C42 -177.8(4) . . . . ?
C36 C37 C38 C39 -0.4(6) . . . . ?
C42 C37 C38 C39 179.0(4) . . . . ?
C37 C38 C39 C40 -0.7(6) . . . . ?
C37 C38 C39 C43 -178.7(4) . . . . ?
C38 C39 C40 C41 0.6(6) . . . . ?
C43 C39 C40 C41 178.6(4) . . . . ?
C39 C40 C41 C36 0.6(6) . . . . ?
C39 C40 C41 C44 -177.7(3) . . . . ?
C37 C36 C41 C40 -1.7(5) . . . . ?
N4 C36 C41 C40 -173.6(3) . . . . ?
C37 C36 C41 C44 176.6(3) . . . . ?
N4 C36 C41 C44 4.7(5) . . . . ?
H2 O2 C46 C45 149.9(11) . . . . ?
H1 O2 C46 C45 15.5(13) . . . . ?
H2 O2 C46 C47 -30.3(12) . . . . ?
H1 O2 C46 C47 -164.8(12) . . . . ?

loop_
_cod_related_entry_id
_cod_related_entry_database
_cod_related_entry_code
1 ChemSpider 30660878
